data_7246170
loop_
_publ_author_name
'Riefer, Jarno'
'Zapf, Ludwig'
'Sprenger, Jan A. P.'
'Wirthensohn, Raphael'
'Endres, Sebastian'
'P&#xf6;ppler, Ann-Christin'
'Gutmann, Marcus'
'Meinel, Lorenz'
'Ignat'ev, Nikolai V.'
'Finze, Maik'

_publ_section_title
;
 Cyano(fluoro)borate and cyano(hydrido)borate ionic liquids: low-viscosity
 ionic media for electrochemical applications.
;
_journal_issue 6
_journal_name_full 'Physical chemistry chemical physics : PCCP'
_journal_page_first 5037
_journal_page_last 5048
_journal_paper_doi 10.1039/d2cp05725e
_journal_volume 25
_journal_year 2023
_chemical_formula_moiety 'C25 H22 P, C2 B F2 N2'
_chemical_formula_sum 'C27 H22 B F2 N2 P'
_chemical_formula_weight 454.24
_space_group_crystal_system monoclinic
_space_group_IT_number 14
_space_group_name_Hall '-P 2ybc'
_space_group_name_H-M_alt 'P 1 21/c 1'
_atom_sites_solution_hydrogens geom
_atom_sites_solution_primary dual
_atom_sites_solution_secondary difmap
_audit_creation_method SHELXL-2018/3
_audit_update_record
;
2022-11-01 deposited with the CCDC.	2023-01-18 downloaded from the CCDC.
;
_cell_angle_alpha 90
_cell_angle_beta 93.9740(10)
_cell_angle_gamma 90
_cell_formula_units_Z 8
_cell_length_a 13.34210(10)
_cell_length_b 17.2505(2)
_cell_length_c 20.2011(2)
_cell_measurement_reflns_used 18554
_cell_measurement_temperature 100(2)
_cell_measurement_theta_max 77.1720
_cell_measurement_theta_min 4.2150
_cell_volume 4638.26(8)
_computing_cell_refinement 'CrysAlisPro 1.171.40.45a (Rigaku OD, 2019)'
_computing_data_collection 'CrysAlisPro 1.171.40.45a (Rigaku OD, 2019)'
_computing_data_reduction 'CrysAlisPro 1.171.40.45a (Rigaku OD, 2019)'
_computing_molecular_graphics 'SHELXL-2018/3 (Sheldrick, 2018)'
_computing_publication_material 'SHELXL-2018/3 (Sheldrick, 2018)'
_computing_structure_refinement 'SHELXL-2018/3 (Sheldrick, 2018)'
_computing_structure_solution 'SHELXT 2014/4 (Sheldrick, 2014)'
_diffrn_ambient_environment N~2~
_diffrn_ambient_temperature 100(2)
_diffrn_detector 'Hybrid Pixel Array Detector'
_diffrn_detector_area_resol_mean 10.0000
_diffrn_detector_type HyPix
_diffrn_measured_fraction_theta_full 0.998
_diffrn_measured_fraction_theta_max 0.984
_diffrn_measurement_device 'four-circle diffractometer'
_diffrn_measurement_device_type 'XtaLAB Synergy, Dualflex, HyPix'
_diffrn_radiation_monochromator mirror
_diffrn_radiation_probe x-ray
_diffrn_radiation_type 'Cu K\a'
_diffrn_radiation_wavelength 1.54184
_diffrn_reflns_av_unetI/netI 0.0198
_diffrn_reflns_Laue_measured_fraction_full 0.998
_diffrn_reflns_Laue_measured_fraction_max 0.984
_diffrn_reflns_limit_h_max 16
_diffrn_reflns_limit_h_min -16
_diffrn_reflns_limit_k_max 21
_diffrn_reflns_limit_k_min -21
_diffrn_reflns_limit_l_max 25
_diffrn_reflns_limit_l_min -25
_diffrn_reflns_number 17182
_diffrn_reflns_point_group_measured_fraction_full 0.998
_diffrn_reflns_point_group_measured_fraction_max 0.984
_diffrn_reflns_theta_full 72.000
_diffrn_reflns_theta_max 77.495
_diffrn_reflns_theta_min 3.320
_diffrn_source 'micro-focus sealed X-ray tube'
_diffrn_source_type 'PhotonJet (Cu) X-ray Source'
_exptl_absorpt_coefficient_mu 1.329
_exptl_absorpt_correction_T_max 1.00000
_exptl_absorpt_correction_T_min 0.87181
_exptl_absorpt_correction_type multi-scan
_exptl_absorpt_process_details
;
CrysAlisPro 1.171.40.57a (Rigaku Oxford Diffraction, 2019)
Empirical absorption correction using spherical harmonics,
 implemented in SCALE3 ABSPACK scaling algorithm.
;
_exptl_crystal_colour colourless
_exptl_crystal_density_diffrn 1.301
_exptl_crystal_description block
_exptl_crystal_F_000 1888
_exptl_crystal_size_max 0.114
_exptl_crystal_size_mid 0.097
_exptl_crystal_size_min 0.047
_refine_diff_density_max 0.370
_refine_diff_density_min -0.327
_refine_diff_density_rms 0.042
_refine_ls_extinction_method none
_refine_ls_goodness_of_fit_ref 0.742
_refine_ls_hydrogen_treatment constr
_refine_ls_matrix_type full
_refine_ls_number_parameters 596
_refine_ls_number_reflns 17182
_refine_ls_number_restraints 0
_refine_ls_restrained_S_all 0.742
_refine_ls_R_factor_all 0.0406
_refine_ls_R_factor_gt 0.0351
_refine_ls_shift/su_max 0.001
_refine_ls_shift/su_mean 0.000
_refine_ls_structure_factor_coef Fsqd
_refine_ls_weighting_details 'w=1/[\s^2^(Fo^2^)+(0.0625P)^2^+3.4393P] where P=(Fo^2^+2Fc^2^)/3'
_refine_ls_weighting_scheme calc
_refine_ls_wR_factor_gt 0.0891
_refine_ls_wR_factor_ref 0.0931
_reflns_Friedel_coverage 0.000
_reflns_number_gt 15279
_reflns_number_total 17182
_reflns_threshold_expression 'I > 2\s(I)'
_cod_data_source_file d2cp05725e2.cif
_cod_data_source_block RaWi046_JaRi_twin1_hklf5
_cod_depositor_comments 'Adding full bibliography for 7246167--7246175.cif.'
_cod_original_sg_symbol_H-M 'P 21/c'
_cod_database_code 7246170
_shelx_shelxl_version_number 2018/3
_shelx_space_group_comment
;
The symmetry employed for this shelxl refinement is uniquely defined
by the following loop, which should always be used as a source of
symmetry information in preference to the above space-group names.
They are only intended as comments.
;

loop_
_space_group_symop_operation_xyz
'x, y, z'
'-x, y+1/2, -z+1/2'
'-x, -y, -z'
'x, -y-1/2, z-1/2'

loop_
_atom_site_label
_atom_site_type_symbol
_atom_site_fract_x
_atom_site_fract_y
_atom_site_fract_z
_atom_site_U_iso_or_equiv
_atom_site_adp_type
_atom_site_occupancy
_atom_site_site_symmetry_order
_atom_site_calc_flag
_atom_site_refinement_flags_posn
_atom_site_refinement_flags_adp
_atom_site_refinement_flags_occupancy
_atom_site_disorder_assembly
_atom_site_disorder_group
P1 P 0.24109(3) 0.72444(2) 0.37048(2) 0.01497(8) Uani 1 1 d . . . . .
F1 F 0.16953(9) 0.57906(7) 0.56198(6) 0.0406(3) Uani 1 1 d . . . . .
N1 N 0.31059(13) 0.52947(10) 0.70966(8) 0.0330(3) Uani 1 1 d . . . . .
C1 C 0.26309(13) 0.52255(9) 0.66074(8) 0.0233(3) Uani 1 1 d . . . . .
B1 B 0.19804(15) 0.50881(12) 0.59042(9) 0.0255(4) Uani 1 1 d . . . . .
P2 P 0.27095(3) 0.20096(2) 0.34029(2) 0.01579(9) Uani 1 1 d . . . . .
F2 F 0.25674(8) 0.46657(7) 0.54899(5) 0.0384(3) Uani 1 1 d . . . . .
N2 N 0.02757(12) 0.42453(9) 0.61592(8) 0.0307(3) Uani 1 1 d . . . . .
C2 C 0.09770(13) 0.45903(10) 0.60515(8) 0.0237(3) Uani 1 1 d . . . . .
B2 B 0.31756(14) 0.53100(11) 0.12818(9) 0.0221(4) Uani 1 1 d . . . . .
F3 F 0.41660(8) 0.54483(6) 0.15098(5) 0.0295(2) Uani 1 1 d . . . . .
N3 N 0.20319(12) 0.47731(9) 0.22815(8) 0.0300(3) Uani 1 1 d . . . . .
C3 C 0.25262(13) 0.49934(9) 0.18798(8) 0.0228(3) Uani 1 1 d . . . . .
F4 F 0.27319(8) 0.59803(6) 0.10214(5) 0.0338(3) Uani 1 1 d . . . . .
N4 N 0.31096(11) 0.41635(9) 0.03144(7) 0.0279(3) Uani 1 1 d . . . . .
C4 C 0.31438(12) 0.46403(10) 0.07084(8) 0.0218(3) Uani 1 1 d . . . . .
C5 C 0.31836(11) 0.63955(9) 0.36538(8) 0.0180(3) Uani 1 1 d . . . . .
C6 C 0.40032(12) 0.64270(10) 0.32580(8) 0.0236(3) Uani 1 1 d . . . . .
H6 H 0.414692 0.689080 0.302933 0.028 Uiso 1 1 calc R U . . .
C7 C 0.46036(13) 0.57786(11) 0.32012(9) 0.0278(4) Uani 1 1 d . . . . .
H7 H 0.515403 0.579445 0.292726 0.033 Uiso 1 1 calc R U . . .
C8 C 0.44015(13) 0.51060(10) 0.35441(9) 0.0279(4) Uani 1 1 d . . . . .
H8 H 0.481839 0.466385 0.350676 0.033 Uiso 1 1 calc R U . . .
C9 C 0.35942(13) 0.50745(10) 0.39417(9) 0.0266(4) Uani 1 1 d . . . . .
H9 H 0.346473 0.461380 0.417886 0.032 Uiso 1 1 calc R U . . .
C10 C 0.29751(12) 0.57171(9) 0.39927(8) 0.0223(3) Uani 1 1 d . . . . .
H10 H 0.241377 0.569386 0.425681 0.027 Uiso 1 1 calc R U . . .
C11 C 0.17787(11) 0.74311(9) 0.29081(7) 0.0165(3) Uani 1 1 d . . . . .
C12 C 0.13097(12) 0.81477(9) 0.27861(8) 0.0207(3) Uani 1 1 d . . . . .
H12 H 0.131106 0.852681 0.312725 0.025 Uiso 1 1 calc R U . . .
C13 C 0.08437(13) 0.83018(10) 0.21664(8) 0.0241(3) Uani 1 1 d . . . . .
H13 H 0.053239 0.879028 0.208081 0.029 Uiso 1 1 calc R U . . .
C14 C 0.08298(13) 0.77438(11) 0.16686(8) 0.0251(3) Uani 1 1 d . . . . .
H14 H 0.050761 0.785083 0.124434 0.030 Uiso 1 1 calc R U . . .
C15 C 0.12851(13) 0.70331(11) 0.17917(8) 0.0256(4) Uani 1 1 d . . . . .
H15 H 0.127125 0.665225 0.145149 0.031 Uiso 1 1 calc R U . . .
C16 C 0.17633(12) 0.68723(9) 0.24104(8) 0.0208(3) Uani 1 1 d . . . . .
H16 H 0.207734 0.638420 0.249271 0.025 Uiso 1 1 calc R U . . .
C18 C 0.35176(11) 0.81815(9) 0.45924(7) 0.0177(3) Uani 1 1 d . . . . .
H18 H 0.336323 0.781085 0.491793 0.021 Uiso 1 1 calc R U . . .
C17 C 0.31703(11) 0.80777(8) 0.39296(7) 0.0158(3) Uani 1 1 d . . . . .
C19 C 0.40896(12) 0.88299(9) 0.47719(8) 0.0194(3) Uani 1 1 d . . . . .
H19 H 0.432691 0.890397 0.522175 0.023 Uiso 1 1 calc R U . . .
C20 C 0.43158(12) 0.93706(9) 0.42951(8) 0.0190(3) Uani 1 1 d . . . . .
H20 H 0.469773 0.981788 0.442184 0.023 Uiso 1 1 calc R U . . .
C21 C 0.39874(11) 0.92617(9) 0.36346(8) 0.0187(3) Uani 1 1 d . . . . .
H21 H 0.415054 0.963035 0.330974 0.022 Uiso 1 1 calc R U . . .
C22 C 0.34200(11) 0.86128(9) 0.34502(7) 0.0177(3) Uani 1 1 d . . . . .
H22 H 0.320182 0.853306 0.299763 0.021 Uiso 1 1 calc R U . . .
C23 C 0.15168(12) 0.70618(9) 0.43251(8) 0.0184(3) Uani 1 1 d . . . . .
H23A H 0.111079 0.660150 0.418780 0.022 Uiso 1 1 calc R U . . .
H23B H 0.189412 0.693507 0.475062 0.022 Uiso 1 1 calc R U . . .
C24 C 0.08114(11) 0.77288(9) 0.44401(8) 0.0185(3) Uani 1 1 d . . . . .
C25 C -0.00730(12) 0.78220(10) 0.40345(8) 0.0229(3) Uani 1 1 d . . . . .
H25 H -0.021635 0.748151 0.367055 0.027 Uiso 1 1 calc R U . . .
C26 C -0.07436(13) 0.84122(10) 0.41626(9) 0.0257(4) Uani 1 1 d . . . . .
H26 H -0.134321 0.847432 0.388560 0.031 Uiso 1 1 calc R U . . .
C27 C -0.05382(13) 0.89100(10) 0.46937(9) 0.0271(4) Uani 1 1 d . . . . .
H27 H -0.099745 0.931227 0.478033 0.032 Uiso 1 1 calc R U . . .
C28 C 0.03351(13) 0.88214(10) 0.50979(9) 0.0250(3) Uani 1 1 d . . . . .
H28 H 0.047378 0.916211 0.546218 0.030 Uiso 1 1 calc R U . . .
C29 C 0.10099(12) 0.82339(10) 0.49712(8) 0.0215(3) Uani 1 1 d . . . . .
H29 H 0.160992 0.817676 0.524855 0.026 Uiso 1 1 calc R U . . .
C30 C 0.20504(11) 0.27851(9) 0.37751(7) 0.0170(3) Uani 1 1 d . . . . .
C31 C 0.17720(12) 0.26744(9) 0.44264(8) 0.0202(3) Uani 1 1 d . . . . .
H31 H 0.194045 0.220704 0.465672 0.024 Uiso 1 1 calc R U . . .
C32 C 0.12502(12) 0.32528(10) 0.47287(8) 0.0228(3) Uani 1 1 d . . . . .
H32 H 0.106317 0.318305 0.517003 0.027 Uiso 1 1 calc R U . . .
C33 C 0.09972(12) 0.39355(10) 0.43920(8) 0.0221(3) Uani 1 1 d . . . . .
H33 H 0.064235 0.433127 0.460431 0.027 Uiso 1 1 calc R U . . .
C34 C 0.12625(12) 0.40392(9) 0.37460(8) 0.0205(3) Uani 1 1 d . . . . .
H34 H 0.108621 0.450600 0.351706 0.025 Uiso 1 1 calc R U . . .
C35 C 0.17837(11) 0.34656(9) 0.34320(8) 0.0183(3) Uani 1 1 d . . . . .
H35 H 0.195748 0.353514 0.298771 0.022 Uiso 1 1 calc R U . . .
C36 C 0.31166(12) 0.23013(9) 0.26118(8) 0.0189(3) Uani 1 1 d . . . . .
C37 C 0.36242(12) 0.30067(9) 0.25610(8) 0.0212(3) Uani 1 1 d . . . . .
H37 H 0.372983 0.333456 0.293723 0.025 Uiso 1 1 calc R U . . .
C38 C 0.39718(13) 0.32227(10) 0.19558(9) 0.0259(4) Uani 1 1 d . . . . .
H38 H 0.431142 0.370288 0.191722 0.031 Uiso 1 1 calc R U . . .
C39 C 0.38264(14) 0.27423(11) 0.14074(9) 0.0303(4) Uani 1 1 d . . . . .
H39 H 0.406792 0.289471 0.099550 0.036 Uiso 1 1 calc R U . . .
C40 C 0.33308(15) 0.20411(11) 0.14569(9) 0.0308(4) Uani 1 1 d . . . . .
H40 H 0.323408 0.171347 0.107992 0.037 Uiso 1 1 calc R U . . .
C41 C 0.29745(13) 0.18171(10) 0.20602(8) 0.0244(3) Uani 1 1 d . . . . .
H41 H 0.263591 0.133599 0.209587 0.029 Uiso 1 1 calc R U . . .
C42 C 0.18756(12) 0.11946(9) 0.33208(7) 0.0180(3) Uani 1 1 d . . . . .
C43 C 0.10448(12) 0.12257(10) 0.28578(8) 0.0224(3) Uani 1 1 d . . . . .
H43 H 0.095737 0.165607 0.256613 0.027 Uiso 1 1 calc R U . . .
C44 C 0.03509(13) 0.06267(10) 0.28264(8) 0.0240(3) Uani 1 1 d . . . . .
H44 H -0.020285 0.063845 0.250456 0.029 Uiso 1 1 calc R U . . .
C45 C 0.04661(13) 0.00096(9) 0.32659(8) 0.0231(3) Uani 1 1 d . . . . .
H45 H -0.001864 -0.039458 0.325032 0.028 Uiso 1 1 calc R U . . .
C46 C 0.12835(13) -0.00208(9) 0.37274(8) 0.0229(3) Uani 1 1 d . . . . .
H46 H 0.135703 -0.044579 0.402591 0.027 Uiso 1 1 calc R U . . .
C47 C 0.19958(12) 0.05678(9) 0.37552(8) 0.0197(3) Uani 1 1 d . . . . .
H47 H 0.256065 0.054349 0.406775 0.024 Uiso 1 1 calc R U . . .
C48 C 0.37991(12) 0.17354(9) 0.39436(8) 0.0200(3) Uani 1 1 d . . . . .
H48A H 0.356572 0.153744 0.436640 0.024 Uiso 1 1 calc R U . . .
H48B H 0.415430 0.130733 0.373229 0.024 Uiso 1 1 calc R U . . .
C49 C 0.45344(12) 0.23913(9) 0.40949(8) 0.0202(3) Uani 1 1 d . . . . .
C50 C 0.54002(13) 0.24604(10) 0.37500(8) 0.0245(3) Uani 1 1 d . . . . .
H50 H 0.552451 0.210175 0.340840 0.029 Uiso 1 1 calc R U . . .
C51 C 0.60818(13) 0.30540(11) 0.39058(9) 0.0296(4) Uani 1 1 d . . . . .
H51 H 0.666973 0.310001 0.366898 0.036 Uiso 1 1 calc R U . . .
C52 C 0.59081(14) 0.35780(11) 0.44043(9) 0.0297(4) Uani 1 1 d . . . . .
H52 H 0.637358 0.398462 0.450649 0.036 Uiso 1 1 calc R U . . .
C53 C 0.50542(14) 0.35091(10) 0.47541(9) 0.0277(4) Uani 1 1 d . . . . .
H53 H 0.493739 0.386508 0.509928 0.033 Uiso 1 1 calc R U . . .
C54 C 0.43695(13) 0.29181(10) 0.45987(8) 0.0235(3) Uani 1 1 d . . . . .
H54 H 0.378401 0.287307 0.483818 0.028 Uiso 1 1 calc R U . . .

loop_
_atom_site_aniso_label
_atom_site_aniso_U_11
_atom_site_aniso_U_22
_atom_site_aniso_U_33
_atom_site_aniso_U_23
_atom_site_aniso_U_13
_atom_site_aniso_U_12
P1 0.01499(17) 0.01374(17) 0.01593(17) -0.00027(13) -0.00081(14) -0.00007(13)
F1 0.0365(6) 0.0415(7) 0.0423(6) 0.0211(5) -0.0080(5) -0.0099(5)
N1 0.0368(9) 0.0335(8) 0.0277(8) -0.0055(6) -0.0035(7) -0.0014(7)
C1 0.0255(8) 0.0193(8) 0.0254(8) -0.0007(6) 0.0035(7) -0.0010(6)
B1 0.0252(10) 0.0306(10) 0.0204(9) 0.0010(7) 0.0001(7) -0.0069(8)
P2 0.01717(18) 0.01499(17) 0.01525(17) 0.00163(13) 0.00147(14) -0.00093(14)
F2 0.0308(6) 0.0572(7) 0.0281(5) -0.0148(5) 0.0082(4) -0.0123(5)
N2 0.0306(8) 0.0318(8) 0.0300(8) -0.0061(6) 0.0051(6) -0.0073(7)
C2 0.0263(9) 0.0249(8) 0.0199(7) -0.0031(6) 0.0004(6) -0.0014(7)
B2 0.0232(9) 0.0209(9) 0.0226(9) 0.0019(7) 0.0037(7) 0.0036(7)
F3 0.0239(5) 0.0313(6) 0.0335(5) -0.0088(4) 0.0033(4) -0.0021(4)
N3 0.0363(9) 0.0273(8) 0.0273(7) 0.0049(6) 0.0089(7) 0.0062(6)
C3 0.0265(8) 0.0203(8) 0.0214(8) -0.0001(6) 0.0007(7) 0.0064(6)
F4 0.0395(6) 0.0294(5) 0.0341(6) 0.0119(4) 0.0144(5) 0.0141(5)
N4 0.0254(7) 0.0371(8) 0.0213(7) -0.0029(6) 0.0018(6) -0.0007(6)
C4 0.0172(7) 0.0288(9) 0.0195(7) 0.0034(7) 0.0022(6) 0.0014(6)
C5 0.0163(7) 0.0165(7) 0.0204(7) -0.0016(6) -0.0038(6) 0.0015(6)
C6 0.0208(8) 0.0219(8) 0.0281(8) 0.0018(6) 0.0016(6) 0.0018(6)
C7 0.0214(8) 0.0287(9) 0.0333(9) -0.0032(7) 0.0028(7) 0.0047(7)
C8 0.0221(8) 0.0226(8) 0.0380(10) -0.0057(7) -0.0054(7) 0.0066(6)
C9 0.0260(9) 0.0166(8) 0.0362(9) 0.0015(7) -0.0061(7) 0.0015(6)
C10 0.0202(8) 0.0195(8) 0.0269(8) 0.0006(6) -0.0020(6) -0.0009(6)
C11 0.0139(7) 0.0187(7) 0.0167(7) 0.0000(6) -0.0007(5) -0.0016(6)
C12 0.0215(8) 0.0180(8) 0.0221(8) -0.0023(6) -0.0024(6) 0.0013(6)
C13 0.0223(8) 0.0227(8) 0.0263(8) 0.0029(7) -0.0049(6) 0.0030(6)
C14 0.0221(8) 0.0337(9) 0.0189(8) 0.0018(7) -0.0038(6) 0.0006(7)
C15 0.0249(8) 0.0313(9) 0.0201(8) -0.0069(7) -0.0015(6) 0.0024(7)
C16 0.0203(8) 0.0206(8) 0.0212(8) -0.0021(6) -0.0003(6) 0.0021(6)
C18 0.0170(7) 0.0187(7) 0.0172(7) 0.0016(6) 0.0005(6) -0.0003(6)
C17 0.0132(7) 0.0150(7) 0.0191(7) -0.0019(5) 0.0002(5) 0.0007(5)
C19 0.0169(7) 0.0228(8) 0.0181(7) -0.0031(6) -0.0021(6) 0.0006(6)
C20 0.0153(7) 0.0178(7) 0.0238(8) -0.0034(6) -0.0001(6) -0.0008(6)
C21 0.0166(7) 0.0179(7) 0.0217(7) 0.0011(6) 0.0019(6) -0.0004(6)
C22 0.0169(7) 0.0187(7) 0.0174(7) -0.0007(6) 0.0002(6) 0.0000(6)
C23 0.0180(7) 0.0173(7) 0.0196(7) 0.0015(6) 0.0005(6) -0.0013(6)
C24 0.0169(7) 0.0191(7) 0.0198(7) 0.0032(6) 0.0047(6) -0.0011(6)
C25 0.0202(8) 0.0254(8) 0.0231(8) 0.0020(6) 0.0014(6) -0.0020(6)
C26 0.0183(8) 0.0293(9) 0.0298(9) 0.0085(7) 0.0027(6) 0.0022(6)
C27 0.0246(9) 0.0240(8) 0.0339(9) 0.0059(7) 0.0114(7) 0.0047(7)
C28 0.0284(9) 0.0224(8) 0.0250(8) -0.0007(6) 0.0081(7) 0.0000(7)
C29 0.0207(8) 0.0245(8) 0.0195(7) 0.0022(6) 0.0039(6) -0.0004(6)
C30 0.0158(7) 0.0171(7) 0.0182(7) -0.0010(6) 0.0014(5) -0.0031(6)
C31 0.0206(8) 0.0209(8) 0.0192(7) 0.0016(6) 0.0015(6) -0.0035(6)
C32 0.0226(8) 0.0272(8) 0.0189(7) -0.0023(6) 0.0036(6) -0.0042(6)
C33 0.0193(8) 0.0232(8) 0.0238(8) -0.0063(6) 0.0014(6) -0.0011(6)
C34 0.0191(8) 0.0180(7) 0.0239(8) -0.0004(6) -0.0015(6) -0.0007(6)
C35 0.0174(7) 0.0192(7) 0.0180(7) 0.0007(6) 0.0005(6) -0.0019(6)
C36 0.0189(7) 0.0199(7) 0.0182(7) 0.0031(6) 0.0031(6) 0.0025(6)
C37 0.0197(8) 0.0210(8) 0.0234(8) 0.0020(6) 0.0039(6) 0.0004(6)
C38 0.0232(8) 0.0243(8) 0.0312(9) 0.0088(7) 0.0089(7) 0.0023(7)
C39 0.0352(10) 0.0331(10) 0.0242(8) 0.0088(7) 0.0136(7) 0.0088(8)
C40 0.0409(10) 0.0304(9) 0.0219(8) -0.0013(7) 0.0084(7) 0.0043(8)
C41 0.0304(9) 0.0213(8) 0.0219(8) 0.0008(6) 0.0050(7) 0.0007(7)
C42 0.0199(7) 0.0164(7) 0.0180(7) -0.0013(6) 0.0035(6) -0.0013(6)
C43 0.0229(8) 0.0209(8) 0.0232(8) 0.0020(6) -0.0009(6) -0.0007(6)
C44 0.0209(8) 0.0245(8) 0.0262(8) -0.0026(7) -0.0011(6) -0.0015(6)
C45 0.0241(8) 0.0182(8) 0.0278(8) -0.0050(6) 0.0069(7) -0.0040(6)
C46 0.0308(9) 0.0159(7) 0.0224(8) 0.0009(6) 0.0065(7) -0.0010(6)
C47 0.0228(8) 0.0182(7) 0.0184(7) -0.0009(6) 0.0022(6) 0.0010(6)
C48 0.0208(8) 0.0193(7) 0.0197(7) 0.0039(6) -0.0006(6) -0.0006(6)
C49 0.0185(7) 0.0206(8) 0.0209(7) 0.0063(6) -0.0036(6) -0.0008(6)
C50 0.0223(8) 0.0268(8) 0.0241(8) 0.0065(7) 0.0006(6) 0.0013(6)
C51 0.0197(8) 0.0351(10) 0.0337(9) 0.0128(8) -0.0009(7) -0.0042(7)
C52 0.0259(9) 0.0260(9) 0.0356(9) 0.0103(7) -0.0087(7) -0.0077(7)
C53 0.0296(9) 0.0242(9) 0.0281(8) 0.0012(7) -0.0074(7) -0.0014(7)
C54 0.0220(8) 0.0245(8) 0.0233(8) 0.0026(6) -0.0024(6) -0.0012(6)

loop_
_atom_type_symbol
_atom_type_description
_atom_type_scat_dispersion_real
_atom_type_scat_dispersion_imag
_atom_type_scat_source
C C 0.0181 0.0091 'International Tables Vol C Tables 4.2.6.8 and 6.1.1.4'
H H 0.0000 0.0000 'International Tables Vol C Tables 4.2.6.8 and 6.1.1.4'
B B 0.0090 0.0039 'International Tables Vol C Tables 4.2.6.8 and 6.1.1.4'
N N 0.0311 0.0180 'International Tables Vol C Tables 4.2.6.8 and 6.1.1.4'
F F 0.0727 0.0534 'International Tables Vol C Tables 4.2.6.8 and 6.1.1.4'
P P 0.2955 0.4335 'International Tables Vol C Tables 4.2.6.8 and 6.1.1.4'

loop_
_geom_angle_atom_site_label_1
_geom_angle_atom_site_label_2
_geom_angle_atom_site_label_3
_geom_angle
_geom_angle_site_symmetry_1
_geom_angle_site_symmetry_3
_geom_angle_publ_flag
C11 P1 C5 109.31(7) . . ?
C11 P1 C17 107.75(7) . . ?
C5 P1 C17 110.49(7) . . ?
C11 P1 C23 111.08(7) . . ?
C5 P1 C23 107.75(7) . . ?
C17 P1 C23 110.47(7) . . ?
N1 C1 B1 177.29(19) . . ?
F1 B1 F2 111.04(15) . . ?
F1 B1 C1 110.44(15) . . ?
F2 B1 C1 108.21(15) . . ?
F1 B1 C2 109.30(15) . . ?
F2 B1 C2 109.66(15) . . ?
C1 B1 C2 108.13(14) . . ?
C42 P2 C30 107.72(7) . . ?
C42 P2 C36 111.18(7) . . ?
C30 P2 C36 110.57(7) . . ?
C42 P2 C48 108.45(7) . . ?
C30 P2 C48 109.68(7) . . ?
C36 P2 C48 109.20(7) . . ?
N2 C2 B1 179.45(19) . . ?
F4 B2 F3 110.73(15) . . ?
F4 B2 C3 109.02(14) . . ?
F3 B2 C3 110.75(14) . . ?
F4 B2 C4 109.34(14) . . ?
F3 B2 C4 109.49(13) . . ?
C3 B2 C4 107.43(14) . . ?
N3 C3 B2 176.95(18) . . ?
N4 C4 B2 178.68(18) . . ?
C10 C5 C6 120.25(15) . . ?
C10 C5 P1 121.40(12) . . ?
C6 C5 P1 118.35(12) . . ?
C7 C6 C5 119.68(16) . . ?
C7 C6 H6 120.2 . . ?
C5 C6 H6 120.2 . . ?
C6 C7 C8 120.03(16) . . ?
C6 C7 H7 120.0 . . ?
C8 C7 H7 120.0 . . ?
C7 C8 C9 120.46(16) . . ?
C7 C8 H8 119.8 . . ?
C9 C8 H8 119.8 . . ?
C8 C9 C10 120.02(16) . . ?
C8 C9 H9 120.0 . . ?
C10 C9 H9 120.0 . . ?
C9 C10 C5 119.55(16) . . ?
C9 C10 H10 120.2 . . ?
C5 C10 H10 120.2 . . ?
C16 C11 C12 120.03(14) . . ?
C16 C11 P1 120.42(12) . . ?
C12 C11 P1 119.55(12) . . ?
C13 C12 C11 119.75(15) . . ?
C13 C12 H12 120.1 . . ?
C11 C12 H12 120.1 . . ?
C12 C13 C14 120.22(15) . . ?
C12 C13 H13 119.9 . . ?
C14 C13 H13 119.9 . . ?
C15 C14 C13 119.98(15) . . ?
C15 C14 H14 120.0 . . ?
C13 C14 H14 120.0 . . ?
C14 C15 C16 120.43(15) . . ?
C14 C15 H15 119.8 . . ?
C16 C15 H15 119.8 . . ?
C15 C16 C11 119.58(15) . . ?
C15 C16 H16 120.2 . . ?
C11 C16 H16 120.2 . . ?
C19 C18 C17 119.56(14) . . ?
C19 C18 H18 120.2 . . ?
C17 C18 H18 120.2 . . ?
C22 C17 C18 120.07(14) . . ?
C22 C17 P1 120.72(11) . . ?
C18 C17 P1 119.21(12) . . ?
C18 C19 C20 120.13(14) . . ?
C18 C19 H19 119.9 . . ?
C20 C19 H19 119.9 . . ?
C21 C20 C19 120.43(14) . . ?
C21 C20 H20 119.8 . . ?
C19 C20 H20 119.8 . . ?
C22 C21 C20 119.83(14) . . ?
C22 C21 H21 120.1 . . ?
C20 C21 H21 120.1 . . ?
C21 C22 C17 119.96(14) . . ?
C21 C22 H22 120.0 . . ?
C17 C22 H22 120.0 . . ?
C24 C23 P1 114.76(11) . . ?
C24 C23 H23A 108.6 . . ?
P1 C23 H23A 108.6 . . ?
C24 C23 H23B 108.6 . . ?
P1 C23 H23B 108.6 . . ?
H23A C23 H23B 107.6 . . ?
C29 C24 C25 119.14(15) . . ?
C29 C24 C23 120.42(14) . . ?
C25 C24 C23 120.36(14) . . ?
C26 C25 C24 120.16(16) . . ?
C26 C25 H25 119.9 . . ?
C24 C25 H25 119.9 . . ?
C27 C26 C25 120.12(16) . . ?
C27 C26 H26 119.9 . . ?
C25 C26 H26 119.9 . . ?
C28 C27 C26 120.08(16) . . ?
C28 C27 H27 120.0 . . ?
C26 C27 H27 120.0 . . ?
C27 C28 C29 120.07(16) . . ?
C27 C28 H28 120.0 . . ?
C29 C28 H28 120.0 . . ?
C28 C29 C24 120.43(16) . . ?
C28 C29 H29 119.8 . . ?
C24 C29 H29 119.8 . . ?
C35 C30 C31 120.28(14) . . ?
C35 C30 P2 122.28(12) . . ?
C31 C30 P2 117.39(12) . . ?
C32 C31 C30 119.30(15) . . ?
C32 C31 H31 120.3 . . ?
C30 C31 H31 120.3 . . ?
C31 C32 C33 120.52(15) . . ?
C31 C32 H32 119.7 . . ?
C33 C32 H32 119.7 . . ?
C34 C33 C32 120.04(15) . . ?
C34 C33 H33 120.0 . . ?
C32 C33 H33 120.0 . . ?
C33 C34 C35 120.43(15) . . ?
C33 C34 H34 119.8 . . ?
C35 C34 H34 119.8 . . ?
C34 C35 C30 119.40(14) . . ?
C34 C35 H35 120.3 . . ?
C30 C35 H35 120.3 . . ?
C41 C36 C37 120.10(15) . . ?
C41 C36 P2 120.70(12) . . ?
C37 C36 P2 119.12(12) . . ?
C38 C37 C36 119.39(16) . . ?
C38 C37 H37 120.3 . . ?
C36 C37 H37 120.3 . . ?
C39 C38 C37 120.43(16) . . ?
C39 C38 H38 119.8 . . ?
C37 C38 H38 119.8 . . ?
C40 C39 C38 120.35(16) . . ?
C40 C39 H39 119.8 . . ?
C38 C39 H39 119.8 . . ?
C39 C40 C41 119.92(17) . . ?
C39 C40 H40 120.0 . . ?
C41 C40 H40 120.0 . . ?
C40 C41 C36 119.80(16) . . ?
C40 C41 H41 120.1 . . ?
C36 C41 H41 120.1 . . ?
C47 C42 C43 120.05(14) . . ?
C47 C42 P2 120.40(12) . . ?
C43 C42 P2 119.27(12) . . ?
C44 C43 C42 119.81(15) . . ?
C44 C43 H43 120.1 . . ?
C42 C43 H43 120.1 . . ?
C43 C44 C45 119.91(16) . . ?
C43 C44 H44 120.0 . . ?
C45 C44 H44 120.0 . . ?
C46 C45 C44 120.43(15) . . ?
C46 C45 H45 119.8 . . ?
C44 C45 H45 119.8 . . ?
C45 C46 C47 120.25(15) . . ?
C45 C46 H46 119.9 . . ?
C47 C46 H46 119.9 . . ?
C46 C47 C42 119.52(15) . . ?
C46 C47 H47 120.2 . . ?
C42 C47 H47 120.2 . . ?
C49 C48 P2 113.98(11) . . ?
C49 C48 H48A 108.8 . . ?
P2 C48 H48A 108.8 . . ?
C49 C48 H48B 108.8 . . ?
P2 C48 H48B 108.8 . . ?
H48A C48 H48B 107.7 . . ?
C54 C49 C50 119.17(15) . . ?
C54 C49 C48 120.12(15) . . ?
C50 C49 C48 120.68(15) . . ?
C51 C50 C49 120.07(17) . . ?
C51 C50 H50 120.0 . . ?
C49 C50 H50 120.0 . . ?
C52 C51 C50 120.36(17) . . ?
C52 C51 H51 119.8 . . ?
C50 C51 H51 119.8 . . ?
C51 C52 C53 119.97(16) . . ?
C51 C52 H52 120.0 . . ?
C53 C52 H52 120.0 . . ?
C52 C53 C54 119.87(17) . . ?
C52 C53 H53 120.1 . . ?
C54 C53 H53 120.1 . . ?
C53 C54 C49 120.57(16) . . ?
C53 C54 H54 119.7 . . ?
C49 C54 H54 119.7 . . ?

loop_
_geom_bond_atom_site_label_1
_geom_bond_atom_site_label_2
_geom_bond_distance
_geom_bond_site_symmetry_2
_geom_bond_publ_flag
P1 C11 1.7936(15) . ?
P1 C5 1.7980(16) . ?
P1 C17 1.7987(15) . ?
P1 C23 1.8166(16) . ?
F1 B1 1.383(2) . ?
N1 C1 1.143(2) . ?
C1 B1 1.630(2) . ?
B1 F2 1.391(2) . ?
B1 C2 1.635(3) . ?
P2 C42 1.7935(16) . ?
P2 C30 1.7944(16) . ?
P2 C36 1.7951(16) . ?
P2 C48 1.8193(16) . ?
N2 C2 1.143(2) . ?
B2 F4 1.386(2) . ?
B2 F3 1.389(2) . ?
B2 C3 1.629(2) . ?
B2 C4 1.634(2) . ?
N3 C3 1.145(2) . ?
N4 C4 1.143(2) . ?
C5 C10 1.394(2) . ?
C5 C6 1.400(2) . ?
C6 C7 1.385(2) . ?
C6 H6 0.9500 . ?
C7 C8 1.387(3) . ?
C7 H7 0.9500 . ?
C8 C9 1.389(3) . ?
C8 H8 0.9500 . ?
C9 C10 1.391(2) . ?
C9 H9 0.9500 . ?
C10 H10 0.9500 . ?
C11 C16 1.392(2) . ?
C11 C12 1.400(2) . ?
C12 C13 1.384(2) . ?
C12 H12 0.9500 . ?
C13 C14 1.391(2) . ?
C13 H13 0.9500 . ?
C14 C15 1.383(2) . ?
C14 H14 0.9500 . ?
C15 C16 1.391(2) . ?
C15 H15 0.9500 . ?
C16 H16 0.9500 . ?
C18 C19 1.388(2) . ?
C18 C17 1.398(2) . ?
C18 H18 0.9500 . ?
C17 C22 1.395(2) . ?
C19 C20 1.389(2) . ?
C19 H19 0.9500 . ?
C20 C21 1.388(2) . ?
C20 H20 0.9500 . ?
C21 C22 1.388(2) . ?
C21 H21 0.9500 . ?
C22 H22 0.9500 . ?
C23 C24 1.515(2) . ?
C23 H23A 0.9900 . ?
C23 H23B 0.9900 . ?
C24 C29 1.393(2) . ?
C24 C25 1.399(2) . ?
C25 C26 1.391(2) . ?
C25 H25 0.9500 . ?
C26 C27 1.387(3) . ?
C26 H26 0.9500 . ?
C27 C28 1.384(3) . ?
C27 H27 0.9500 . ?
C28 C29 1.391(2) . ?
C28 H28 0.9500 . ?
C29 H29 0.9500 . ?
C30 C35 1.397(2) . ?
C30 C31 1.405(2) . ?
C31 C32 1.383(2) . ?
C31 H31 0.9500 . ?
C32 C33 1.390(2) . ?
C32 H32 0.9500 . ?
C33 C34 1.387(2) . ?
C33 H33 0.9500 . ?
C34 C35 1.388(2) . ?
C34 H34 0.9500 . ?
C35 H35 0.9500 . ?
C36 C41 1.395(2) . ?
C36 C37 1.400(2) . ?
C37 C38 1.388(2) . ?
C37 H37 0.9500 . ?
C38 C39 1.386(3) . ?
C38 H38 0.9500 . ?
C39 C40 1.385(3) . ?
C39 H39 0.9500 . ?
C40 C41 1.393(2) . ?
C40 H40 0.9500 . ?
C41 H41 0.9500 . ?
C42 C47 1.395(2) . ?
C42 C43 1.401(2) . ?
C43 C44 1.386(2) . ?
C43 H43 0.9500 . ?
C44 C45 1.388(2) . ?
C44 H44 0.9500 . ?
C45 C46 1.386(2) . ?
C45 H45 0.9500 . ?
C46 C47 1.389(2) . ?
C46 H46 0.9500 . ?
C47 H47 0.9500 . ?
C48 C49 1.515(2) . ?
C48 H48A 0.9900 . ?
C48 H48B 0.9900 . ?
C49 C54 1.393(2) . ?
C49 C50 1.395(2) . ?
C50 C51 1.391(3) . ?
C50 H50 0.9500 . ?
C51 C52 1.385(3) . ?
C51 H51 0.9500 . ?
C52 C53 1.387(3) . ?
C52 H52 0.9500 . ?
C53 C54 1.390(2) . ?
C53 H53 0.9500 . ?
C54 H54 0.9500 . ?
